data_7230583
loop_
_publ_author_name
'Liu, Xuedan'
'Li, Aisen'
'Xu, Weiqing'
'Ma, Zhiyong'
'Jia, Xinru'

_publ_section_title
;
 Pressure-induced emission band separation of the hybridized local and
 charge transfer excited state in a TPE-based crystal.
;
_journal_issue 19
_journal_name_full 'Physical chemistry chemical physics : PCCP'
_journal_page_first 13249
_journal_page_last 13254
_journal_paper_doi 10.1039/c8cp02096e
_journal_volume 20
_journal_year 2018
_chemical_formula_moiety 'C31 H29 N'
_chemical_formula_sum 'C31 H29 N'
_chemical_formula_weight 415.55
_space_group_crystal_system orthorhombic
_space_group_IT_number 19
_space_group_name_Hall 'P 2ac 2ab'
_space_group_name_H-M_alt 'P 21 21 21'
_symmetry_space_group_name_Hall 'P 2ac 2ab'
_symmetry_space_group_name_H-M 'P 21 21 21'
_atom_sites_solution_hydrogens geom
_atom_sites_solution_primary dual
_audit_creation_date 2018-03-10
_audit_creation_method
;
Olex2 1.2
(compiled 2017.08.10 svn.r3458 for OlexSys, GUI svn.r5381)
;
_audit_update_record
;
2018-03-20 deposited with the CCDC.
2018-05-08 downloaded from the CCDC.
;
_cell_angle_alpha 90
_cell_angle_beta 90
_cell_angle_gamma 90
_cell_formula_units_Z 4
_cell_length_a 9.5324(9)
_cell_length_b 14.9752(14)
_cell_length_c 16.6507(15)
_cell_measurement_reflns_used 4336
_cell_measurement_temperature 273(2)
_cell_measurement_theta_max 28.015
_cell_measurement_theta_min 2.813
_cell_volume 2376.9(4)
_computing_cell_refinement 'SAINT V8.38A (?, 2016)'
_computing_data_collection 'SAINT V8.38A (?, 2016)'
_computing_data_reduction 'SAINT V8.38A (?, 2016)'
_computing_molecular_graphics 'Olex2 (Dolomanov et al., 2009)'
_computing_publication_material 'Olex2 (Dolomanov et al., 2009)'
_computing_structure_refinement 'ShelXL (Sheldrick, 2015)'
_computing_structure_solution 'ShelXT (Sheldrick, 2015)'
_diffrn_ambient_temperature 273.15
_diffrn_measured_fraction_theta_full 0.998
_diffrn_measured_fraction_theta_max 0.998
_diffrn_measurement_device_type 'CCD area detector'
_diffrn_measurement_method 'phi and omega scans'
_diffrn_radiation_monochromator graphite
_diffrn_radiation_type MoK\a
_diffrn_radiation_wavelength 0.71073
_diffrn_reflns_av_R_equivalents 0.1104
_diffrn_reflns_av_unetI/netI 0.0866
_diffrn_reflns_Laue_measured_fraction_full 0.998
_diffrn_reflns_Laue_measured_fraction_max 0.998
_diffrn_reflns_limit_h_max 12
_diffrn_reflns_limit_h_min -12
_diffrn_reflns_limit_k_max 20
_diffrn_reflns_limit_k_min -20
_diffrn_reflns_limit_l_max 21
_diffrn_reflns_limit_l_min -22
_diffrn_reflns_number 35075
_diffrn_reflns_point_group_measured_fraction_full 0.999
_diffrn_reflns_point_group_measured_fraction_max 0.998
_diffrn_reflns_theta_full 25.242
_diffrn_reflns_theta_max 28.534
_diffrn_reflns_theta_min 2.799
_exptl_absorpt_coefficient_mu 0.066
_exptl_absorpt_correction_type none
_exptl_crystal_colour COLORLESS
_exptl_crystal_density_diffrn 1.161
_exptl_crystal_density_method 'not measured'
_exptl_crystal_description BLOCK
_exptl_crystal_F_000 888
_refine_diff_density_max 0.165
_refine_diff_density_min -0.181
_refine_diff_density_rms 0.033
_refine_ls_abs_structure_details
;
 Flack x determined using 974 quotients [(I+)-(I-)]/[(I+)+(I-)]
 (Parsons, Flack and Wagner, Acta Cryst. B69 (2013) 249-259).
;
_refine_ls_abs_structure_Flack -2.4(10)
_refine_ls_extinction_method none
_refine_ls_goodness_of_fit_ref 1.013
_refine_ls_hydrogen_treatment constr
_refine_ls_matrix_type full
_refine_ls_number_parameters 309
_refine_ls_number_reflns 6023
_refine_ls_number_restraints 3
_refine_ls_restrained_S_all 1.013
_refine_ls_R_factor_all 0.1481
_refine_ls_R_factor_gt 0.0619
_refine_ls_shift/su_max 0.001
_refine_ls_shift/su_mean 0.000
_refine_ls_structure_factor_coef Fsqd
_refine_ls_weighting_details 'w=1/[\s^2^(Fo^2^)+(0.0526P)^2^+0.0217P] where P=(Fo^2^+2Fc^2^)/3'
_refine_ls_weighting_scheme calc
_refine_ls_wR_factor_gt 0.1094
_refine_ls_wR_factor_ref 0.1381
_reflns_Friedel_coverage 0.778
_reflns_Friedel_fraction_full 1.000
_reflns_Friedel_fraction_max 0.997
_reflns_number_gt 3146
_reflns_number_total 6023
_reflns_threshold_expression 'I > 2\s(I)'
_cod_data_source_file c8cp02096e2.cif
_cod_data_source_block 1
_cod_depositor_comments 'Adding full bibliography for 7230583.cif.'
_cod_database_code 7230583
_shelx_shelxl_version_number 2018/1
_shelx_space_group_comment
;
The symmetry employed for this shelxl refinement is uniquely defined
by the following loop, which should always be used as a source of
symmetry information in preference to the above space-group names.
They are only intended as comments.
;
_olex2_refinement_description
;
1. Fixed Uiso
 At 1.2 times of:
  All C(H) groups, All C(H,H) groups, All C(H,H,H,H) groups
 At 1.5 times of:
  All C(H,H,H,H,H,H) groups
2. Restrained distances
 C28-C29 \\sim C28-C29A
 with sigma of 0.02
 C29-C30 \\sim C29A-C30A
 with sigma of 0.02
 C30-C31 \\sim C30A-C31
 with sigma of 0.02
3. Others
 Sof(H28C)=Sof(H28D)=Sof(C29A)=Sof(H29C)=Sof(H29D)=Sof(C30A)=Sof(H30C)=
 Sof(H30D)=Sof(H31D)=Sof(H31E)=Sof(H31F)=1-FVAR(1)
 Sof(H28A)=Sof(H28B)=Sof(C29)=Sof(H29A)=Sof(H29B)=Sof(C30)=Sof(H30A)=Sof(H30B)=
 Sof(H31A)=Sof(H31B)=Sof(H31C)=FVAR(1)
4.a Secondary CH2 refined with riding coordinates:
 C28(H28A,H28B), C28(H28C,H28D), C29(H29A,H29B), C29A(H29C,H29D), C30(H30A,
 H30B), C30A(H30C,H30D)
4.b Aromatic/amide H refined with riding coordinates:
 C1(H1), C2(H2), C3(H3), C4(H4), C5(H5), C7(H7), C8(H8), C9(H9), C10(H10),
 C11(H11), C16(H16), C17(H17), C18(H18), C19(H19), C20(H20), C22(H22), C23(H23),
  C25(H25), C26(H26), C27(H27)
4.c Idealised Me refined as rotating group:
 C31(H31A,H31B,H31C), C31(H31D,H31E,H31F)
;
_olex2_submission_special_instructions 'No special instructions were received'

loop_
_space_group_symop_operation_xyz
'x, y, z'
'-x+1/2, -y, z+1/2'
'-x, y+1/2, -z+1/2'
'x+1/2, -y+1/2, -z'

loop_
_atom_site_label
_atom_site_type_symbol
_atom_site_fract_x
_atom_site_fract_y
_atom_site_fract_z
_atom_site_U_iso_or_equiv
_atom_site_adp_type
_atom_site_occupancy
_atom_site_site_symmetry_order
_atom_site_calc_flag
_atom_site_refinement_flags_posn
_atom_site_refinement_flags_occupancy
_atom_site_disorder_assembly
_atom_site_disorder_group
N1 N 1.3938(4) 0.6447(3) 0.0652(2) 0.0857(12) Uani 1 1 d . . . .
C1 C 0.7247(4) 0.4343(3) 0.1504(2) 0.0518(9) Uani 1 1 d . . . .
H1 H 0.751966 0.482520 0.118788 0.062 Uiso 1 1 calc R . . .
C2 C 0.6446(4) 0.3683(3) 0.1173(2) 0.0599(11) Uani 1 1 d . . . .
H2 H 0.616236 0.372521 0.063973 0.072 Uiso 1 1 calc R . . .
C3 C 0.6063(4) 0.2969(3) 0.1618(3) 0.0641(11) Uani 1 1 d . . . .
H3 H 0.551630 0.251911 0.139312 0.077 Uiso 1 1 calc R . . .
C4 C 0.6483(5) 0.2911(3) 0.2401(3) 0.0692(12) Uani 1 1 d . . . .
H4 H 0.623519 0.241487 0.270545 0.083 Uiso 1 1 calc R . . .
C5 C 0.7265(4) 0.3576(3) 0.2741(2) 0.0598(11) Uani 1 1 d . . . .
H5 H 0.753332 0.353300 0.327636 0.072 Uiso 1 1 calc R . . .
C6 C 0.7659(4) 0.4309(2) 0.22949(19) 0.0411(8) Uani 1 1 d . . . .
C7 C 0.5427(4) 0.5484(3) 0.3185(2) 0.0505(9) Uani 1 1 d . . . .
H7 H 0.549547 0.565476 0.264975 0.061 Uiso 1 1 calc R . . .
C8 C 0.4134(4) 0.5347(3) 0.3518(2) 0.0598(11) Uani 1 1 d . . . .
H8 H 0.333041 0.541855 0.320774 0.072 Uiso 1 1 calc R . . .
C9 C 0.4022(4) 0.5104(3) 0.4304(2) 0.0591(11) Uani 1 1 d . . . .
H9 H 0.314224 0.500672 0.452948 0.071 Uiso 1 1 calc R . . .
C10 C 0.5189(4) 0.5005(3) 0.4758(2) 0.0596(11) Uani 1 1 d . . . .
H10 H 0.511108 0.483709 0.529389 0.071 Uiso 1 1 calc R . . .
C11 C 0.6479(4) 0.5151(3) 0.4430(2) 0.0526(10) Uani 1 1 d . . . .
H11 H 0.727357 0.509975 0.475078 0.063 Uiso 1 1 calc R . . .
C12 C 0.6628(3) 0.5373(2) 0.36314(18) 0.0394(8) Uani 1 1 d . . . .
C13 C 0.8049(3) 0.5511(2) 0.32848(18) 0.0404(8) Uani 1 1 d . . . .
C14 C 0.8492(3) 0.5044(2) 0.26476(18) 0.0398(8) Uani 1 1 d . . . .
C15 C 0.8916(3) 0.6185(2) 0.37036(18) 0.0411(8) Uani 1 1 d . . . .
C16 C 0.8341(4) 0.7008(3) 0.3895(2) 0.0487(9) Uani 1 1 d . . . .
H16 H 0.741400 0.712877 0.376033 0.058 Uiso 1 1 calc R . . .
C17 C 0.9125(4) 0.7647(3) 0.4282(2) 0.0558(10) Uani 1 1 d . . . .
H17 H 0.873230 0.820067 0.439992 0.067 Uiso 1 1 calc R . . .
C18 C 1.0470(5) 0.7470(3) 0.4491(2) 0.0617(11) Uani 1 1 d . . . .
H18 H 1.100360 0.790310 0.474999 0.074 Uiso 1 1 calc R . . .
C19 C 1.1041(4) 0.6660(3) 0.4324(2) 0.0631(11) Uani 1 1 d . . . .
H19 H 1.196319 0.654015 0.447095 0.076 Uiso 1 1 calc R . . .
C20 C 1.0267(4) 0.6017(3) 0.3939(2) 0.0524(9) Uani 1 1 d . . . .
H20 H 1.066371 0.546076 0.383667 0.063 Uiso 1 1 calc R . . .
C21 C 0.9832(3) 0.5235(2) 0.22243(18) 0.0402(8) Uani 1 1 d . . . .
C22 C 1.0177(4) 0.6081(2) 0.1971(2) 0.0463(9) Uani 1 1 d . . . .
H22 H 0.957562 0.655358 0.208387 0.056 Uiso 1 1 calc R . . .
C23 C 1.1396(4) 0.6242(3) 0.1553(2) 0.0512(9) Uani 1 1 d . . . .
H23 H 1.159638 0.681633 0.137577 0.061 Uiso 1 1 calc R . . .
C24 C 1.2325(4) 0.5555(3) 0.1395(2) 0.0484(9) Uani 1 1 d . . . .
C25 C 1.1988(4) 0.4716(3) 0.1657(2) 0.0554(10) Uani 1 1 d . . . .
H25 H 1.261024 0.424839 0.156451 0.067 Uiso 1 1 calc R . . .
C26 C 1.0753(4) 0.4548(3) 0.2053(2) 0.0502(9) Uani 1 1 d . . . .
H26 H 1.053438 0.396761 0.220749 0.060 Uiso 1 1 calc R . . .
C27 C 1.3612(4) 0.5708(3) 0.0942(2) 0.0633(11) Uani 1 1 d . . . .
H27 H 1.422065 0.522984 0.086614 0.076 Uiso 1 1 calc R . . .
C28 C 1.5250(6) 0.6505(5) 0.0203(4) 0.115(2) Uani 1 1 d D . . .
H28A H 1.505466 0.655686 -0.036725 0.138 Uiso 0.663(18) 1 calc R P A 1
H28B H 1.580531 0.597092 0.028885 0.138 Uiso 0.663(18) 1 calc R P A 1
H28C H 1.513522 0.692357 -0.023710 0.138 Uiso 0.337(18) 1 calc R P A 2
H28D H 1.546661 0.592495 -0.002500 0.138 Uiso 0.337(18) 1 calc R P A 2
C29 C 1.6053(10) 0.7325(8) 0.0494(6) 0.095(5) Uani 0.663(18) 1 d D P A 1
H29A H 1.679337 0.747144 0.011697 0.114 Uiso 0.663(18) 1 calc R P A 1
H29B H 1.542347 0.783295 0.053075 0.114 Uiso 0.663(18) 1 calc R P A 1
C29A C 1.650(2) 0.6815(12) 0.0745(16) 0.110(11) Uani 0.337(18) 1 d D P A 2
H29C H 1.650875 0.646326 0.123428 0.132 Uiso 0.337(18) 1 calc R P A 2
H29D H 1.737484 0.671610 0.046518 0.132 Uiso 0.337(18) 1 calc R P A 2
C30 C 1.6655(10) 0.7133(7) 0.1283(5) 0.082(3) Uani 0.663(18) 1 d D P A 1
H30A H 1.731574 0.664374 0.123505 0.098 Uiso 0.663(18) 1 calc R P A 1
H30B H 1.591327 0.694703 0.164550 0.098 Uiso 0.663(18) 1 calc R P A 1
C30A C 1.636(3) 0.7764(12) 0.0949(14) 0.133(11) Uani 0.337(18) 1 d D P A 2
H30C H 1.541371 0.789702 0.111879 0.160 Uiso 0.337(18) 1 calc R P A 2
H30D H 1.658508 0.813095 0.048579 0.160 Uiso 0.337(18) 1 calc R P A 2
C31 C 1.7412(8) 0.7954(5) 0.1641(5) 0.137(3) Uani 1 1 d D . . .
H31A H 1.816347 0.813027 0.129151 0.206 Uiso 0.663(18) 1 calc GR P A 1
H31B H 1.778563 0.780353 0.215943 0.206 Uiso 0.663(18) 1 calc GR P A 1
H31C H 1.675875 0.843792 0.169543 0.206 Uiso 0.663(18) 1 calc GR P A 1
H31D H 1.830510 0.812012 0.142026 0.206 Uiso 0.337(18) 1 calc GR P A 2
H31E H 1.751945 0.742699 0.196388 0.206 Uiso 0.337(18) 1 calc GR P A 2
H31F H 1.706084 0.843230 0.196815 0.206 Uiso 0.337(18) 1 calc GR P A 2

loop_
_atom_site_aniso_label
_atom_site_aniso_U_11
_atom_site_aniso_U_22
_atom_site_aniso_U_33
_atom_site_aniso_U_23
_atom_site_aniso_U_13
_atom_site_aniso_U_12
N1 0.056(2) 0.118(3) 0.082(3) 0.008(3) 0.023(2) -0.013(2)
C1 0.060(2) 0.052(2) 0.043(2) -0.0043(18) 0.0015(17) -0.007(2)
C2 0.067(3) 0.063(3) 0.049(2) -0.012(2) -0.006(2) -0.006(2)
C3 0.055(3) 0.058(3) 0.079(3) -0.015(2) 0.000(2) -0.007(2)
C4 0.080(3) 0.049(3) 0.079(3) 0.012(2) 0.005(3) -0.017(2)
C5 0.071(3) 0.055(3) 0.054(2) 0.007(2) -0.001(2) -0.004(2)
C6 0.0406(19) 0.046(2) 0.0370(19) -0.0046(16) 0.0035(14) 0.0027(17)
C7 0.044(2) 0.069(3) 0.038(2) 0.0025(18) 0.0012(16) 0.0042(19)
C8 0.040(2) 0.080(3) 0.059(3) -0.005(2) -0.0011(18) 0.000(2)
C9 0.043(2) 0.073(3) 0.061(3) -0.002(2) 0.013(2) -0.003(2)
C10 0.056(3) 0.080(3) 0.042(2) 0.006(2) 0.0092(19) -0.002(2)
C11 0.045(2) 0.074(3) 0.038(2) 0.0032(18) 0.0014(17) 0.000(2)
C12 0.0374(19) 0.044(2) 0.0364(17) -0.0041(14) 0.0021(15) -0.0016(16)
C13 0.0385(19) 0.049(2) 0.0336(17) -0.0001(15) -0.0015(14) 0.0020(16)
C14 0.043(2) 0.041(2) 0.0352(18) -0.0011(15) 0.0009(15) 0.0016(17)
C15 0.0375(19) 0.052(2) 0.0343(18) -0.0036(15) 0.0069(14) -0.0001(17)
C16 0.046(2) 0.055(2) 0.045(2) -0.0029(17) 0.0034(17) 0.0045(19)
C17 0.070(3) 0.046(2) 0.051(2) -0.0043(18) 0.007(2) -0.003(2)
C18 0.064(3) 0.062(3) 0.059(3) -0.009(2) 0.004(2) -0.022(2)
C19 0.041(2) 0.078(3) 0.070(3) -0.019(2) -0.009(2) -0.002(2)
C20 0.044(2) 0.057(2) 0.056(2) -0.0097(18) -0.0031(18) 0.0052(19)
C21 0.0386(19) 0.048(2) 0.0344(18) -0.0068(14) 0.0011(14) -0.0022(17)
C22 0.043(2) 0.051(2) 0.044(2) -0.0046(17) 0.0081(16) 0.0016(18)
C23 0.049(2) 0.055(2) 0.050(2) -0.0001(18) 0.0047(17) -0.004(2)
C24 0.0366(19) 0.068(3) 0.041(2) -0.0087(18) 0.0002(15) -0.003(2)
C25 0.041(2) 0.062(3) 0.064(2) -0.015(2) 0.0036(19) 0.0067(19)
C26 0.047(2) 0.050(2) 0.053(2) -0.0035(18) 0.0039(17) 0.0009(19)
C27 0.043(2) 0.092(3) 0.055(2) -0.015(2) 0.0042(18) -0.002(2)
C28 0.069(4) 0.182(7) 0.094(4) -0.007(4) 0.035(3) -0.030(4)
C29 0.056(5) 0.115(13) 0.115(9) 0.048(8) 0.005(5) -0.011(6)
C29A 0.103(18) 0.070(15) 0.16(3) -0.008(14) 0.04(2) -0.004(12)
C30 0.077(5) 0.077(9) 0.091(7) 0.008(5) 0.003(5) -0.001(5)
C30A 0.20(3) 0.079(16) 0.12(2) 0.028(14) 0.01(2) 0.007(17)
C31 0.144(6) 0.113(5) 0.155(7) -0.016(5) -0.041(5) 0.004(5)

loop_
_atom_type_symbol
_atom_type_description
_atom_type_scat_dispersion_real
_atom_type_scat_dispersion_imag
_atom_type_scat_source
C C 0.0033 0.0016 'International Tables Vol C Tables 4.2.6.8 and 6.1.1.4'
H H 0.0000 0.0000 'International Tables Vol C Tables 4.2.6.8 and 6.1.1.4'
N N 0.0061 0.0033 'International Tables Vol C Tables 4.2.6.8 and 6.1.1.4'

loop_
_geom_angle_atom_site_label_1
_geom_angle_atom_site_label_2
_geom_angle_atom_site_label_3
_geom_angle
C27 N1 C28 117.7(5)
C2 C1 C6 121.3(4)
C3 C2 C1 120.2(4)
C2 C3 C4 119.6(4)
C5 C4 C3 120.6(4)
C4 C5 C6 120.4(4)
C1 C6 C5 117.9(3)
C1 C6 C14 120.4(3)
C5 C6 C14 121.7(3)
C8 C7 C12 120.9(3)
C9 C8 C7 120.0(4)
C10 C9 C8 120.1(4)
C9 C10 C11 120.0(3)
C10 C11 C12 121.2(3)
C7 C12 C11 117.7(3)
C7 C12 C13 122.2(3)
C11 C12 C13 120.1(3)
C14 C13 C12 121.5(3)
C14 C13 C15 123.6(3)
C15 C13 C12 114.9(3)
C6 C14 C21 114.6(3)
C13 C14 C6 122.3(3)
C13 C14 C21 123.1(3)
C16 C15 C13 119.6(3)
C20 C15 C13 122.3(3)
C20 C15 C16 118.0(3)
C17 C16 C15 120.8(3)
C18 C17 C16 119.8(4)
C17 C18 C19 120.1(4)
C18 C19 C20 120.5(4)
C15 C20 C19 120.7(4)
C22 C21 C14 121.9(3)
C22 C21 C26 118.1(3)
C26 C21 C14 120.0(3)
C23 C22 C21 121.2(3)
C22 C23 C24 120.5(4)
C23 C24 C27 121.4(4)
C25 C24 C23 118.2(3)
C25 C24 C27 120.4(4)
C24 C25 C26 121.5(4)
C25 C26 C21 120.5(4)
N1 C27 C24 123.3(4)
N1 C28 C29 108.3(6)
N1 C28 C29A 111.9(10)
C30 C29 C28 108.9(8)
C30A C29A C28 110.9(17)
C29 C30 C31 111.9(8)
C29A C30A C31 107.1(16)

loop_
_geom_bond_atom_site_label_1
_geom_bond_atom_site_label_2
_geom_bond_distance
N1 C27 1.247(5)
N1 C28 1.460(6)
C1 C2 1.365(5)
C1 C6 1.376(5)
C2 C3 1.352(5)
C3 C4 1.367(6)
C4 C5 1.366(5)
C5 C6 1.378(5)
C6 C14 1.478(5)
C7 C8 1.367(5)
C7 C12 1.375(5)
C8 C9 1.363(5)
C9 C10 1.353(6)
C10 C11 1.364(5)
C11 C12 1.377(5)
C12 C13 1.487(5)
C13 C14 1.339(4)
C13 C15 1.480(5)
C14 C21 1.487(5)
C15 C16 1.386(5)
C15 C20 1.369(5)
C16 C17 1.375(5)
C17 C18 1.356(6)
C18 C19 1.358(6)
C19 C20 1.372(5)
C21 C22 1.376(5)
C21 C26 1.382(5)
C22 C23 1.375(5)
C23 C24 1.382(5)
C24 C25 1.369(5)
C24 C27 1.458(5)
C25 C26 1.373(5)
C28 C29 1.527(12)
C28 C29A 1.56(2)
C29 C30 1.462(11)
C29A C30A 1.47(2)
C30 C31 1.545(11)
C30A C31 1.55(2)
